data_2105361
loop_
_publ_author_name
'Persson, K.'

_publ_section_title
;
 Structure of disilver chloride nitrate
;
_journal_name_full 'Acta Crystallographica B (24,1968-38,1982)'
_journal_page_first 1432
_journal_page_last 1435
_journal_paper_doi 10.1107/S0567740879006610
_journal_volume 35
_journal_year 1979
_chemical_formula_sum 'Ag2 Cl N O3'
_space_group_IT_number 62
_symmetry_space_group_name_Hall '-P 2ac 2n'
_symmetry_space_group_name_H-M 'P n m a'
_cell_angle_alpha 90
_cell_angle_beta 90
_cell_angle_gamma 90
_cell_formula_units_Z 4
_cell_length_a 6.6566
_cell_length_b 5.1113
_cell_length_c 12.4887
_cell_volume 424.914
_citation_journal_id_ASTM ACBCAR
_cod_data_source_file silver2-3_42.cif
_cod_data_source_block Ag2Cl1N1O3
_cod_original_formula_sum 'Ag2 Cl1 N1 O3'
_cod_database_code 2105361

loop_
_symmetry_equiv_pos_as_xyz
x,y,z
-x+1/2,-y,z+1/2
x+1/2,-y+1/2,-z+1/2
-x,y+1/2,-z
-x,-y,-z
x-1/2,y,-z-1/2
-x-1/2,y-1/2,z-1/2
x,-y-1/2,z

loop_
_atom_site_label
_atom_site_type_symbol
_atom_site_fract_x
_atom_site_fract_y
_atom_site_fract_z
_atom_site_occupancy
_atom_site_U_iso_or_equiv
Cl1 Cl-1 0.38923 0.75 0.08872 1 0.0
O1 O-2 0.20774 0.25 0.29115 1 0.0
N1 N+5 0.35484 0.25 0.35224 1 0.0
Ag1 Ag+1 0.26723 0.25 0.03658 1 0.0
O2 O-2 0.42868 0.4601 0.38194 1 0.0
Ag2 Ag+1 0.14538 0.75 0.25441 1 0.0
